data_4332224
loop_
_publ_author_name
'Tretyakov, Eugene'
'Fokin, Sergei'
'Romanenko, Galina'
'Ikorskii, Vladimir'
'Vasilevsky, Sergei'
'Ovcharenko, Victor'

_publ_section_title
;
 2D and 3D Cu(hfac)2Complexes with Nitronyl Nitroxide Biradicals
;
_journal_issue 9
_journal_name_full 'Inorganic Chemistry'
_journal_page_first 3671
_journal_page_last 3678
_journal_paper_doi 10.1021/ic060132e
_journal_volume 45
_journal_year 2006
_chemical_formula_sum 'C48 H48 Cu2 F24 N8 O12'
_chemical_formula_weight 1512.02
_chemical_name_systematic
; 
 ? 
;
_space_group_IT_number 2
_symmetry_cell_setting triclinic
_symmetry_space_group_name_Hall '-P 1'
_symmetry_space_group_name_H-M 'P -1'
_atom_sites_solution_hydrogens geom
_atom_sites_solution_primary direct
_atom_sites_solution_secondary difmap
_audit_creation_method SHELXL-97
_cell_angle_alpha 94.706(5)
_cell_angle_beta 111.839(5)
_cell_angle_gamma 103.492(5)
_cell_formula_units_Z 1
_cell_length_a 11.314(3)
_cell_length_b 11.817(3)
_cell_length_c 13.746(4)
_cell_measurement_reflns_used 1711
_cell_measurement_temperature 295(2)
_cell_measurement_theta_max 23.21
_cell_measurement_theta_min 2.19
_cell_volume 1629.6(8)
_computing_cell_refinement 'Bruker SMART'
_computing_data_collection 'Bruker SMART'
_computing_data_reduction 'Bruker SAINT'
_computing_molecular_graphics 'Bruker SHELXTL'
_computing_publication_material 'Bruker SHELXTL'
_computing_structure_refinement 'SHELXL-97 (Sheldrick, 1997)'
_computing_structure_solution 'SHELXS-97 (Sheldrick, 1990)'
_diffrn_ambient_temperature 295(2)
_diffrn_measured_fraction_theta_full 0.992
_diffrn_measured_fraction_theta_max 0.992
_diffrn_measurement_device_type 'CCD area detector'
_diffrn_measurement_method 'phi and omega scans'
_diffrn_radiation_monochromator graphite
_diffrn_radiation_source 'fine-focus sealed tube'
_diffrn_radiation_type MoK\a
_diffrn_radiation_wavelength 0.71073
_diffrn_reflns_av_R_equivalents 0.0743
_diffrn_reflns_av_sigmaI/netI 0.0921
_diffrn_reflns_limit_h_max 12
_diffrn_reflns_limit_h_min -12
_diffrn_reflns_limit_k_max 13
_diffrn_reflns_limit_k_min -13
_diffrn_reflns_limit_l_max 12
_diffrn_reflns_limit_l_min -15
_diffrn_reflns_number 7096
_diffrn_reflns_theta_full 23.25
_diffrn_reflns_theta_max 23.25
_diffrn_reflns_theta_min 2.02
_exptl_absorpt_coefficient_mu 0.781
_exptl_absorpt_correction_type none
_exptl_crystal_density_diffrn 1.541
_exptl_crystal_density_meas 0
_exptl_crystal_density_method 'not measured'
_exptl_crystal_F_000 762
_refine_diff_density_max 0.554
_refine_diff_density_min -0.294
_refine_diff_density_rms 0.071
_refine_ls_extinction_coef 0.0000(11)
_refine_ls_extinction_expression Fc^*^=kFc[1+0.001xFc^2^\l^3^/sin(2\q)]^-1/4^
_refine_ls_extinction_method SHELXL
_refine_ls_goodness_of_fit_ref 0.958
_refine_ls_hydrogen_treatment mixed
_refine_ls_matrix_type full
_refine_ls_number_parameters 528
_refine_ls_number_reflns 4647
_refine_ls_number_restraints 0
_refine_ls_restrained_S_all 0.958
_refine_ls_R_factor_all 0.0923
_refine_ls_R_factor_gt 0.0615
_refine_ls_shift/su_max 5.662
_refine_ls_shift/su_mean 0.028
_refine_ls_structure_factor_coef Fsqd
_refine_ls_weighting_details 'calc w=1/[\s^2^(Fo^2^)+(0.0850P)^2^+0.0000P] where P=(Fo^2^+2Fc^2^)/3'
_refine_ls_weighting_scheme calc
_refine_ls_wR_factor_gt 0.1496
_refine_ls_wR_factor_ref 0.1647
_reflns_number_gt 3007
_reflns_number_total 4647
_reflns_threshold_expression >2sigma(I)
_cod_data_source_file ic060132esup1.cif
_cod_data_source_block 3_295
_cod_depositor_comments
;
The following automatic conversions were performed:

'_symmetry_cell_setting' value 'Triclinic' changed to 'triclinic'
according to /home/saulius/struct/CIF-dictionaries/cif_core.dic
dictionary named 'cif_core.dic' version 2.4.2 from 2011-04-26.

Automatic conversion script
Id: cif_fix_values 1891 2012-01-12 08:04:46Z andrius 
;
_cod_original_cell_volume 1629.5(8)
_cod_original_sg_symbol_H-M P-1
_cod_database_code 4332224

loop_
_symmetry_equiv_pos_as_xyz
'x, y, z'
'-x, -y, -z'

loop_
_atom_site_label
_atom_site_type_symbol
_atom_site_fract_x
_atom_site_fract_y
_atom_site_fract_z
_atom_site_U_iso_or_equiv
_atom_site_adp_type
_atom_site_occupancy
_atom_site_symmetry_multiplicity
_atom_site_calc_flag
_atom_site_refinement_flags
Cu1 Cu 0.5000 0.5000 1.0000 0.0702(4) Uani 1 2 d S
O1 O 0.4034(4) 0.5340(4) 1.0847(3) 0.0807(12) Uani 1 1 d .
C1 C 0.2386(9) 0.5852(12) 1.1266(9) 0.140(4) Uani 1 1 d .
F1 F 0.1264(6) 0.6031(9) 1.0873(5) 0.252(5) Uani 1 1 d .
F2 F 0.3170(5) 0.6803(6) 1.1847(5) 0.187(3) Uani 1 1 d .
F3 F 0.2358(12) 0.5134(8) 1.1920(8) 0.278(6) Uani 1 1 d .
C2 C 0.2850(6) 0.5359(6) 1.0452(6) 0.0858(19) Uani 1 1 d .
C3 C 0.1951(7) 0.5000(7) 0.9395(6) 0.096(2) Uani 1 1 d .
H3A H 0.116(7) 0.508(6) 0.920(6) 0.13(3) Uiso 1 1 d .
C4 C 0.2290(6) 0.4540(5) 0.8613(5) 0.0702(16) Uani 1 1 d .
C5 C 0.1235(8) 0.4080(9) 0.7476(8) 0.108(3) Uani 1 1 d .
F4 F 0.0097(4) 0.4287(3) 0.7354(3) 0.1015(11) Uani 1 1 d .
F5 F 0.170(2) 0.4755(16) 0.6783(15) 0.104(4) Uani 0.50 1 d P
F6 F 0.1199(15) 0.3070(12) 0.7066(13) 0.094(4) Uani 0.50 1 d P
F51 F 0.147(2) 0.412(4) 0.6835(18) 0.27(2) Uani 0.50 1 d P
F61 F 0.0661(17) 0.2824(16) 0.7537(17) 0.232(11) Uani 0.50 1 d P
O2 O 0.3393(4) 0.4444(3) 0.8706(3) 0.0709(10) Uani 1 1 d .
Cu2 Cu 0.0000 0.0000 0.5000 0.0507(3) Uani 1 2 d S
O3 O -0.1182(3) 0.0651(3) 0.5498(3) 0.0616(9) Uani 1 1 d .
C6 C -0.2688(9) 0.1704(11) 0.5493(10) 0.110(3) Uani 1 1 d .
F7 F -0.2652(13) 0.2865(11) 0.5537(19) 0.135(6) Uani 0.50 1 d P
F8 F -0.254(2) 0.151(2) 0.6387(16) 0.114(6) Uani 0.50 1 d P
F9 F -0.3802(12) 0.1085(18) 0.4761(14) 0.117(5) Uani 0.50 1 d P
F71 F -0.353(4) 0.216(5) 0.490(3) 0.30(2) Uani 0.50 1 d P
F81 F -0.225(3) 0.209(3) 0.650(2) 0.23(2) Uani 0.50 1 d P
F91 F -0.348(3) 0.0666(17) 0.556(3) 0.193(8) Uani 0.50 1 d P
C7 C -0.1595(6) 0.1506(6) 0.5161(4) 0.0695(16) Uani 1 1 d .
C8 C -0.1202(7) 0.2223(6) 0.4558(5) 0.0850(19) Uani 1 1 d .
H8A H -0.157(5) 0.288(5) 0.439(4) 0.087(18) Uiso 1 1 d .
C9 C -0.0206(6) 0.2123(6) 0.4222(4) 0.0741(16) Uani 1 1 d .
C10 C 0.0183(12) 0.3041(9) 0.3583(8) 0.119(3) Uani 1 1 d .
F10 F 0.0767(6) 0.4080(5) 0.4148(5) 0.188(3) Uani 1 1 d .
F11 F -0.0818(6) 0.3110(5) 0.2786(4) 0.189(3) Uani 1 1 d .
F12 F 0.0970(10) 0.2790(8) 0.3205(8) 0.274(5) Uani 1 1 d .
O4 O 0.0451(4) 0.1404(3) 0.4398(3) 0.0660(10) Uani 1 1 d .
O01 O 0.5021(4) 0.2971(4) 1.0269(3) 0.0853(12) Uani 1 1 d .
N1 N 0.4120(6) 0.2143(5) 1.0374(4) 0.0791(14) Uani 1 1 d .
C01 C 0.4275(11) 0.1818(7) 1.1457(5) 0.124(3) Uani 1 1 d .
C02 C 0.5341(13) 0.1127(11) 1.1676(9) 0.201(6) Uani 1 1 d .
H02A H 0.5512 0.0881 1.2352 0.28(6) Uiso 1 1 calc R
H02B H 0.6147 0.1633 1.1689 2.0(15) Uiso 1 1 calc R
H02C H 0.5018 0.0443 1.1122 0.25(6) Uiso 1 1 calc R
C03 C 0.4862(15) 0.2888(9) 1.2281(6) 0.161(5) Uani 1 1 d .
H03A H 0.4249 0.3356 1.2160 0.17(5) Uiso 1 1 calc R
H03B H 0.5670 0.3340 1.2255 0.21(6) Uiso 1 1 calc R
H03C H 0.5052 0.2671 1.2970 0.14(3) Uiso 1 1 calc R
C04 C 0.2880(13) 0.1098(9) 1.1179(6) 0.166(5) Uani 1 1 d .
C05 C 0.2625(14) 0.0227(11) 1.1736(9) 0.231(6) Uiso 1 1 d .
H05A H 0.3145 -0.0307 1.1728 0.006(7) Uiso 1 1 calc R
H05B H 0.1699 -0.0201 1.1411 0.083(16) Uiso 1 1 calc R
H05C H 0.2854 0.0581 1.2460 2.0(11) Uiso 1 1 calc R
C06 C 0.1951(14) 0.187(2) 1.1260(11) 0.255(9) Uani 1 1 d .
H06A H 0.1071 0.1358 1.1072 0.54(17) Uiso 1 1 calc R
H06B H 0.1923 0.2415 1.0781 0.39(13) Uiso 1 1 calc R
H06C H 0.2289 0.2294 1.1977 0.18(3) Uiso 1 1 calc R
N2 N 0.2387(6) 0.0652(5) 1.0002(4) 0.1016(19) Uani 1 1 d .
O02 O 0.1350(7) -0.0171(5) 0.9468(4) 0.150(2) Uani 1 1 d .
C07 C 0.3096(6) 0.1383(5) 0.9587(4) 0.0666(15) Uani 1 1 d .
C08 C 0.2833(5) 0.1282(4) 0.8478(4) 0.0560(13) Uani 1 1 d .
C09 C 0.1699(6) 0.0606(5) 0.7597(4) 0.0661(17) Uani 1 1 d .
H09A H 0.113(4) 0.014(4) 0.762(3) 0.033(13) Uiso 1 1 d .
N3 N 0.1829(4) 0.0731(4) 0.6698(3) 0.0634(12) Uani 1 1 d .
N4 N 0.3042(4) 0.1492(4) 0.6993(3) 0.0574(11) Uani 1 1 d .
C041 C 0.3561(7) 0.1856(5) 0.6196(5) 0.0656(15) Uani 1 1 d .
H04A H 0.279(5) 0.150(4) 0.549(4) 0.060(14) Uiso 1 1 d .
H04B H 0.455(5) 0.180(4) 0.641(3) 0.057(13) Uiso 1 1 d .
C042 C 0.3739(7) 0.3133(5) 0.6150(5) 0.0654(16) Uani 1 1 d .
H04C H 0.426(4) 0.356(4) 0.686(4) 0.044(13) Uiso 1 1 d .
H04D H 0.295(5) 0.328(4) 0.594(4) 0.070(18) Uiso 1 1 d .
C043 C 0.4368(8) 0.3510(6) 0.5385(6) 0.0744(18) Uani 1 1 d .
H04E H 0.519(7) 0.326(6) 0.563(6) 0.13(3) Uiso 1 1 d .
H04F H 0.382(5) 0.310(5) 0.471(5) 0.078(19) Uiso 1 1 d .
C044 C 0.4655(8) 0.4804(6) 0.5363(6) 0.0768(18) Uani 1 1 d .
H04G H 0.521(5) 0.531(4) 0.601(4) 0.062(16) Uiso 1 1 d .
H04H H 0.386(6) 0.501(5) 0.512(5) 0.10(3) Uiso 1 1 d .
C010 C 0.3639(6) 0.1838(5) 0.8041(5) 0.0616(15) Uani 1 1 d .
H01A H 0.443(4) 0.231(3) 0.835(3) 0.028(11) Uiso 1 1 d .

loop_
_atom_site_aniso_label
_atom_site_aniso_U_11
_atom_site_aniso_U_22
_atom_site_aniso_U_33
_atom_site_aniso_U_23
_atom_site_aniso_U_13
_atom_site_aniso_U_12
Cu1 0.0458(6) 0.0855(8) 0.0648(6) -0.0110(5) 0.0206(5) 0.0037(5)
O1 0.053(3) 0.103(3) 0.074(3) -0.011(2) 0.029(2) 0.005(2)
C1 0.063(6) 0.192(11) 0.131(8) -0.058(7) 0.054(6) -0.021(6)
F1 0.085(4) 0.445(13) 0.180(6) -0.122(7) 0.046(4) 0.068(5)
F2 0.109(4) 0.235(7) 0.185(5) -0.095(5) 0.070(4) 0.019(4)
F3 0.447(16) 0.249(9) 0.301(11) 0.067(8) 0.327(13) 0.100(9)
C2 0.052(4) 0.097(5) 0.095(5) -0.019(4) 0.034(4) 0.002(3)
C3 0.050(4) 0.107(6) 0.106(6) -0.029(4) 0.024(4) 0.008(4)
C4 0.047(4) 0.064(4) 0.078(4) -0.009(3) 0.010(3) 0.009(3)
C5 0.069(6) 0.111(8) 0.107(7) -0.023(6) -0.008(5) 0.046(5)
F4 0.070(2) 0.120(3) 0.096(3) 0.012(2) 0.013(2) 0.030(2)
F5 0.097(10) 0.142(9) 0.083(8) 0.040(7) 0.036(7) 0.042(7)
F6 0.081(9) 0.071(7) 0.094(7) -0.023(5) 0.001(6) 0.024(7)
F51 0.102(13) 0.56(7) 0.100(17) -0.11(3) 0.031(11) 0.05(3)
F61 0.132(14) 0.100(11) 0.27(2) -0.048(13) -0.110(12) 0.035(10)
O2 0.057(2) 0.074(3) 0.067(2) -0.0095(18) 0.018(2) 0.010(2)
Cu2 0.0524(6) 0.0498(6) 0.0509(5) 0.0077(4) 0.0229(4) 0.0137(4)
O3 0.057(2) 0.064(2) 0.059(2) -0.0030(18) 0.0217(18) 0.0152(19)
C6 0.082(7) 0.146(10) 0.106(8) 0.010(7) 0.036(6) 0.050(7)
F7 0.108(9) 0.089(7) 0.25(2) 0.023(9) 0.104(11) 0.064(7)
F8 0.127(13) 0.138(17) 0.115(12) 0.025(11) 0.076(9) 0.060(14)
F9 0.044(6) 0.157(13) 0.124(10) -0.006(9) 0.023(7) 0.010(7)
F71 0.27(3) 0.55(6) 0.28(3) 0.25(4) 0.19(3) 0.33(4)
F81 0.214(19) 0.18(2) 0.26(3) -0.13(2) 0.19(2) -0.068(17)
F91 0.122(14) 0.178(17) 0.31(3) -0.01(2) 0.144(19) 0.013(13)
C7 0.064(4) 0.077(4) 0.059(4) -0.007(3) 0.013(3) 0.030(3)
C8 0.093(5) 0.079(5) 0.083(5) 0.017(4) 0.023(4) 0.044(4)
C9 0.074(4) 0.071(4) 0.060(4) 0.012(3) 0.015(3) 0.010(4)
C10 0.162(9) 0.095(7) 0.116(7) 0.055(6) 0.055(7) 0.055(7)
F10 0.214(6) 0.103(4) 0.173(5) 0.061(4) 0.030(5) -0.022(4)
F11 0.181(5) 0.186(5) 0.129(4) 0.100(4) 0.001(4) 0.002(4)
F12 0.435(14) 0.271(9) 0.363(12) 0.250(9) 0.322(12) 0.214(10)
O4 0.061(2) 0.063(2) 0.068(2) 0.0131(19) 0.023(2) 0.012(2)
O01 0.083(3) 0.081(3) 0.068(3) -0.001(2) 0.018(2) 0.004(2)
N1 0.092(4) 0.075(4) 0.057(3) 0.007(3) 0.024(3) 0.011(3)
C01 0.197(10) 0.093(6) 0.059(4) 0.011(4) 0.048(5) 0.006(6)
C02 0.302(17) 0.200(11) 0.094(7) 0.033(8) 0.016(8) 0.164(12)
C03 0.248(12) 0.133(8) 0.068(5) -0.018(5) 0.077(7) -0.017(11)
C04 0.257(13) 0.126(7) 0.064(5) 0.004(5) 0.082(7) -0.061(8)
C06 0.197(14) 0.40(2) 0.150(10) -0.108(14) 0.103(9) 0.051(14)
N2 0.139(5) 0.075(4) 0.068(3) 0.001(3) 0.050(4) -0.021(4)
O02 0.195(6) 0.122(4) 0.095(4) -0.003(3) 0.083(4) -0.059(4)
C07 0.076(4) 0.060(4) 0.056(3) 0.004(3) 0.028(3) 0.004(3)
C08 0.056(3) 0.054(3) 0.049(3) 0.002(2) 0.021(3) 0.004(3)
C09 0.068(4) 0.061(4) 0.063(4) 0.005(3) 0.036(4) -0.007(3)
N3 0.070(3) 0.062(3) 0.047(3) -0.003(2) 0.027(2) -0.002(2)
N4 0.057(3) 0.054(3) 0.057(3) 0.000(2) 0.029(2) 0.000(2)
C041 0.066(4) 0.066(4) 0.066(4) 0.005(3) 0.038(4) 0.004(3)
C042 0.067(4) 0.069(4) 0.065(4) 0.007(3) 0.040(4) 0.006(3)
C043 0.086(5) 0.065(4) 0.079(5) 0.000(3) 0.054(4) 0.001(4)
C044 0.091(5) 0.066(4) 0.081(5) 0.005(4) 0.056(4) 0.004(4)
C010 0.051(4) 0.058(4) 0.060(4) -0.004(3) 0.019(3) -0.001(3)

loop_
_atom_type_symbol
_atom_type_description
_atom_type_scat_dispersion_real
_atom_type_scat_dispersion_imag
_atom_type_scat_source
C C 0.0033 0.0016 'International Tables Vol C Tables 4.2.6.8 and 6.1.1.4'
H H 0.0000 0.0000 'International Tables Vol C Tables 4.2.6.8 and 6.1.1.4'
N N 0.0061 0.0033 'International Tables Vol C Tables 4.2.6.8 and 6.1.1.4'
O O 0.0106 0.0060 'International Tables Vol C Tables 4.2.6.8 and 6.1.1.4'
F F 0.0171 0.0103 'International Tables Vol C Tables 4.2.6.8 and 6.1.1.4'
Cu Cu 0.3201 1.2651 'International Tables Vol C Tables 4.2.6.8 and 6.1.1.4'

loop_
_geom_angle_atom_site_label_1
_geom_angle_atom_site_label_2
_geom_angle_atom_site_label_3
_geom_angle
_geom_angle_site_symmetry_1
_geom_angle_site_symmetry_3
O2 Cu1 O2 180.000(1) . 2_667
O2 Cu1 O1 92.43(16) . .
O2 Cu1 O1 87.57(16) 2_667 .
O2 Cu1 O1 87.57(16) . 2_667
O2 Cu1 O1 92.43(16) 2_667 2_667
O1 Cu1 O1 180.000(2) . 2_667
O2 Cu1 O01 87.57(14) . 2_667
O2 Cu1 O01 92.43(14) 2_667 2_667
O1 Cu1 O01 80.19(16) . 2_667
O1 Cu1 O01 99.81(16) 2_667 2_667
O2 Cu1 O01 92.43(14) . .
O2 Cu1 O01 87.57(14) 2_667 .
O1 Cu1 O01 99.81(16) . .
O1 Cu1 O01 80.19(16) 2_667 .
O01 Cu1 O01 180.000(1) 2_667 .
C2 O1 Cu1 123.6(4) . .
F2 C1 F1 106.2(11) . .
F2 C1 F3 104.3(10) . .
F1 C1 F3 108.3(9) . .
F2 C1 C2 113.1(7) . .
F1 C1 C2 115.0(9) . .
F3 C1 C2 109.3(10) . .
O1 C2 C3 128.1(6) . .
O1 C2 C1 113.7(7) . .
C3 C2 C1 118.3(7) . .
O1 C2 Cu1 34.9(3) . .
C3 C2 Cu1 93.5(4) . .
C1 C2 Cu1 147.7(5) . .
C4 C3 C2 121.8(7) . .
C4 C3 Cu1 61.0(4) . .
C2 C3 Cu1 61.1(4) . .
O2 C4 C3 127.8(6) . .
O2 C4 C5 112.6(6) . .
C3 C4 C5 119.7(7) . .
O2 C4 Cu1 34.0(2) . .
C3 C4 Cu1 93.8(4) . .
C5 C4 Cu1 146.5(5) . .
F51 C5 F6 69(2) . .
F51 C5 F4 115(2) . .
F6 C5 F4 117.9(10) . .
F51 C5 F5 29(3) . .
F6 C5 F5 97.6(14) . .
F4 C5 F5 105.3(9) . .
F51 C5 F61 111(2) . .
F6 C5 F61 44.0(10) . .
F4 C5 F61 89.2(12) . .
F5 C5 F61 140.0(16) . .
F51 C5 C4 121.8(17) . .
F6 C5 C4 114.2(9) . .
F4 C5 C4 112.5(8) . .
F5 C5 C4 107.2(11) . .
F61 C5 C4 100.8(11) . .
F51 F5 C5 41(2) . .
F61 F6 C5 79.9(17) . .
F61 F6 F51 124(2) . .
C5 F6 F51 46.5(11) . .
F5 F51 C5 110(5) . .
F5 F51 F6 172(4) . .
C5 F51 F6 65(2) . .
F6 F61 C5 56.1(15) . .
C4 O2 Cu1 125.0(4) . .
O4 Cu2 O4 180.00(13) . 2_556
O4 Cu2 O3 91.89(15) . .
O4 Cu2 O3 88.11(15) 2_556 .
O4 Cu2 O3 88.11(15) . 2_556
O4 Cu2 O3 91.89(15) 2_556 2_556
O3 Cu2 O3 180.00(17) . 2_556
O4 Cu2 N3 84.97(15) . 2_556
O4 Cu2 N3 95.03(15) 2_556 2_556
O3 Cu2 N3 87.97(14) . 2_556
O3 Cu2 N3 92.03(14) 2_556 2_556
O4 Cu2 N3 95.03(15) . .
O4 Cu2 N3 84.97(15) 2_556 .
O3 Cu2 N3 92.03(14) . .
O3 Cu2 N3 87.97(14) 2_556 .
N3 Cu2 N3 180.000(1) 2_556 .
C7 O3 Cu2 122.6(4) . .
F8 C6 F71 127.8(15) . .
F8 C6 F9 113.4(16) . .
F71 C6 F9 57(2) . .
F8 C6 F81 30.7(14) . .
F71 C6 F81 116(2) . .
F9 C6 F81 135.5(15) . .
F8 C6 F7 105.5(14) . .
F71 C6 F7 51(3) . .
F9 C6 F7 108.3(14) . .
F81 C6 F7 77.4(17) . .
F8 C6 F91 62.8(16) . .
F71 C6 F91 103(2) . .
F9 C6 F91 53.9(13) . .
F81 C6 F91 92.2(18) . .
F7 C6 F91 138.9(11) . .
F8 C6 C7 113.4(10) . .
F71 C6 C7 118.2(14) . .
F9 C6 C7 107.4(10) . .
F81 C6 C7 112.4(15) . .
F7 C6 C7 108.6(11) . .
F91 C6 C7 112.1(10) . .
F71 F7 C6 60.3(17) . .
F71 F7 F81 100(2) . .
C6 F7 F81 49.4(10) . .
F81 F8 C6 80(4) . .
F81 F8 F91 139(5) . .
C6 F8 F91 63.7(14) . .
F91 F9 F71 116(2) . .
F91 F9 C6 66.8(12) . .
F71 F9 C6 60.7(16) . .
F7 F71 F9 130(2) . .
F7 F71 C6 69(2) . .
F9 F71 C6 61.9(16) . .
F8 F81 C6 69(3) . .
F8 F81 F7 118(5) . .
C6 F81 F7 53.2(17) . .
F9 F91 F8 110(2) . .
F9 F91 C6 59.3(15) . .
F8 F91 C6 53.4(11) . .
O3 C7 C8 128.3(5) . .
O3 C7 C6 113.2(7) . .
C8 C7 C6 118.5(7) . .
O3 C7 Cu2 35.6(2) . .
C8 C7 Cu2 93.1(4) . .
C6 C7 Cu2 147.8(6) . .
C7 C8 C9 123.0(6) . .
C7 C8 Cu2 62.3(3) . .
C9 C8 Cu2 61.1(3) . .
O4 C9 C8 128.3(6) . .
O4 C9 C10 114.5(6) . .
C8 C9 C10 117.2(7) . .
O4 C9 Cu2 35.4(3) . .
C8 C9 Cu2 93.5(4) . .
C10 C9 Cu2 149.1(6) . .
F12 C10 F11 105.8(9) . .
F12 C10 F10 106.1(11) . .
F11 C10 F10 107.3(7) . .
F12 C10 C9 112.2(7) . .
F11 C10 C9 112.3(9) . .
F10 C10 C9 112.6(8) . .
C9 O4 Cu2 123.2(4) . .
N1 O01 Cu1 129.0(4) . .
O01 N1 C07 125.8(5) . .
O01 N1 C01 121.7(6) . .
C07 N1 C01 111.8(6) . .
C03 C01 C04 119.7(10) . .
C03 C01 N1 110.0(7) . .
C04 C01 N1 99.2(6) . .
C03 C01 C02 106.7(11) . .
C04 C01 C02 116.5(10) . .
N1 C01 C02 103.0(7) . .
C05 C04 C01 120.2(11) . .
C05 C04 N2 113.6(8) . .
C01 C04 N2 102.4(7) . .
C05 C04 C06 102.7(13) . .
C01 C04 C06 113.2(10) . .
N2 C04 C06 103.9(9) . .
O02 N2 C07 125.0(5) . .
O02 N2 C04 124.4(6) . .
C07 N2 C04 109.8(6) . .
N1 C07 N2 108.9(5) . .
N1 C07 C08 125.9(5) . .
N2 C07 C08 125.0(5) . .
C010 C08 C09 103.8(5) . .
C010 C08 C07 127.2(5) . .
C09 C08 C07 129.0(5) . .
N3 C09 C08 111.4(5) . .
C09 N3 N4 104.8(4) . .
C09 N3 Cu2 122.1(4) . .
N4 N3 Cu2 131.9(3) . .
C010 N4 N3 111.4(4) . .
C010 N4 C041 127.4(5) . .
N3 N4 C041 121.2(4) . .
N4 C041 C042 112.7(5) . .
C041 C042 C043 111.9(5) . .
C044 C043 C042 114.1(5) . .
C043 C044 C044 114.3(7) . 2_666
N4 C010 C08 108.5(5) . .

loop_
_geom_bond_atom_site_label_1
_geom_bond_atom_site_label_2
_geom_bond_distance
_geom_bond_site_symmetry_2
Cu1 O2 1.935(4) .
Cu1 O2 1.935(4) 2_667
Cu1 O1 1.946(4) .
Cu1 O1 1.946(4) 2_667
Cu1 O01 2.460(4) 2_667
Cu1 O01 2.460(4) .
O1 C2 1.250(7) .
C1 F2 1.245(10) .
C1 F1 1.258(11) .
C1 F3 1.289(14) .
C1 C2 1.530(10) .
C2 C3 1.387(9) .
C3 C4 1.380(9) .
C4 O2 1.239(6) .
C4 C5 1.527(10) .
C5 F51 1.01(2) .
C5 F6 1.262(18) .
C5 F4 1.319(8) .
C5 F5 1.46(2) .
C5 F61 1.50(2) .
F5 F51 0.76(5) .
F6 F61 1.06(2) .
F6 F51 1.30(4) .
Cu2 O4 1.960(4) .
Cu2 O4 1.960(4) 2_556
Cu2 O3 1.980(3) .
Cu2 O3 1.980(3) 2_556
Cu2 N3 2.391(4) 2_556
Cu2 N3 2.391(4) .
O3 C7 1.261(6) .
C6 F8 1.225(18) .
C6 F71 1.266(19) .
C6 F9 1.281(17) .
C6 F81 1.29(3) .
C6 F7 1.358(18) .
C6 F91 1.37(2) .
C6 C7 1.526(9) .
F7 F71 1.14(6) .
F7 F81 1.66(4) .
F8 F81 0.67(3) .
F8 F91 1.36(3) .
F9 F91 1.20(3) .
F9 F71 1.22(5) .
C7 C8 1.348(8) .
C8 C9 1.392(9) .
C9 O4 1.236(7) .
C9 C10 1.537(10) .
C10 F12 1.262(10) .
C10 F11 1.274(10) .
C10 F10 1.277(10) .
O01 N1 1.298(6) .
N1 C07 1.319(7) .
N1 C01 1.525(8) .
C01 C03 1.462(10) .
C01 C04 1.493(12) .
C01 C02 1.562(12) .
C04 C05 1.373(12) .
C04 N2 1.503(8) .
C04 C06 1.567(18) .
N2 O02 1.254(7) .
N2 C07 1.346(7) .
C07 C08 1.429(7) .
C08 C010 1.348(7) .
C08 C09 1.399(8) .
C09 N3 1.313(6) .
N3 N4 1.344(5) .
N4 C010 1.322(6) .
N4 C041 1.473(6) .
C041 C042 1.484(8) .
C042 C043 1.516(8) .
C043 C044 1.493(9) .
C044 C044 1.520(12) 2_666
